data_7061154
loop_
_publ_author_name
'Guo, Liping'
'Guo, Changjia'
'Peng, Shuqi'
'Song, Renyuan'

_publ_section_title
;
 Synthesis, structure, and coordination chemistry of a neutral
 pyrrolyl-functionalized amidinate ligand
;
_journal_issue 5
_journal_name_full 'New Journal of Chemistry'
_journal_page_first 2465
_journal_page_last 2471
_journal_paper_doi 10.1039/D1NJ05548H
_journal_volume 46
_journal_year 2022
_chemical_formula_moiety 'C43 H58 Cl2 N3 O3 Y, C4 H8 O'
_chemical_formula_sum 'C47 H66 Cl2 N3 O4 Y'
_chemical_formula_weight 896.83
_space_group_crystal_system triclinic
_space_group_IT_number 2
_space_group_name_Hall '-P 1'
_space_group_name_H-M_alt 'P -1'
_atom_sites_solution_hydrogens geom
_audit_creation_date 2021-12-11
_audit_creation_method
;
Olex2 1.5
(compiled 2021.12.09 svn.r5202d8cf for OlexSys, GUI svn.r6439)
;
_audit_update_record
;
2021-12-15 deposited with the CCDC.	2021-12-20 downloaded from the CCDC.
;
_cell_angle_alpha 93.03(3)
_cell_angle_beta 95.98(3)
_cell_angle_gamma 110.98(3)
_cell_formula_units_Z 2
_cell_length_a 11.362(2)
_cell_length_b 13.161(3)
_cell_length_c 17.005(3)
_cell_measurement_reflns_used 9924
_cell_measurement_temperature 300.00
_cell_measurement_theta_max 27.44
_cell_measurement_theta_min 2.89
_cell_volume 2350.2(10)
_computing_cell_refinement 'SAINT v8.37A (Bruker, 2015)'
_computing_data_collection 'Bruker D8 Venture diffractrometer'
_computing_data_reduction 'SAINT v8.37A (Bruker, 2015)'
_computing_molecular_graphics 'Olex2 1.5 (Dolomanov et al., 2009)'
_computing_publication_material 'Olex2 1.5 (Dolomanov et al., 2009)'
_computing_structure_refinement 'SHELXL 2018/3 (Sheldrick, 2015)'
_diffrn_ambient_temperature 300.00
_diffrn_detector 'CCD area detector'
_diffrn_measured_fraction_theta_full 0.987
_diffrn_measured_fraction_theta_max 0.968
_diffrn_measurement_device 'three-circle diffractometer'
_diffrn_measurement_device_type 'Bruker APEX-II CCD'
_diffrn_measurement_method 'phi and omega scans'
_diffrn_radiation_monochromator graphite
_diffrn_radiation_probe x-ray
_diffrn_radiation_type MoK\a
_diffrn_radiation_wavelength 0.71073
_diffrn_reflns_av_R_equivalents 0.0487
_diffrn_reflns_av_unetI/netI 0.0321
_diffrn_reflns_Laue_measured_fraction_full 0.987
_diffrn_reflns_Laue_measured_fraction_max 0.968
_diffrn_reflns_limit_h_max 14
_diffrn_reflns_limit_h_min -14
_diffrn_reflns_limit_k_max 17
_diffrn_reflns_limit_k_min -17
_diffrn_reflns_limit_l_max 22
_diffrn_reflns_limit_l_min -22
_diffrn_reflns_number 90047
_diffrn_reflns_point_group_measured_fraction_full 0.987
_diffrn_reflns_point_group_measured_fraction_max 0.968
_diffrn_reflns_theta_full 25.242
_diffrn_reflns_theta_max 27.582
_diffrn_reflns_theta_min 3.057
_diffrn_source 'sealed X-ray tube'
_diffrn_source_target Mo
_exptl_absorpt_coefficient_mu 1.398
_exptl_absorpt_correction_T_max 0.7456
_exptl_absorpt_correction_T_min 0.5659
_exptl_absorpt_correction_type multi-scan
_exptl_absorpt_process_details
;
SADABS-2016/2 (Bruker,2016/2) was used for absorption correction.
wR2(int) was 0.1330 before and 0.0903 after correction.
The Ratio of minimum to maximum transmission is 0.7590.
The \l/2 correction factor is Not present.
;
_exptl_crystal_colour 'clear light colourless'
_exptl_crystal_colour_lustre clear
_exptl_crystal_colour_modifier light
_exptl_crystal_colour_primary colourless
_exptl_crystal_density_diffrn 1.267
_exptl_crystal_description block
_exptl_crystal_F_000 948
_exptl_crystal_size_max 0.22
_exptl_crystal_size_mid 0.21
_exptl_crystal_size_min 0.2
_refine_diff_density_max 0.436
_refine_diff_density_min -0.602
_refine_diff_density_rms 0.067
_refine_ls_extinction_method none
_refine_ls_goodness_of_fit_ref 1.065
_refine_ls_hydrogen_treatment constr
_refine_ls_matrix_type full
_refine_ls_number_parameters 603
_refine_ls_number_reflns 10520
_refine_ls_number_restraints 308
_refine_ls_restrained_S_all 1.073
_refine_ls_R_factor_all 0.0796
_refine_ls_R_factor_gt 0.0600
_refine_ls_shift/su_max 0.001
_refine_ls_shift/su_mean 0.000
_refine_ls_structure_factor_coef Fsqd
_refine_ls_weighting_details 'w=1/[\s^2^(Fo^2^)+(0.0515P)^2^+3.2798P] where P=(Fo^2^+2Fc^2^)/3'
_refine_ls_weighting_scheme calc
_refine_ls_wR_factor_gt 0.1257
_refine_ls_wR_factor_ref 0.1390
_reflns_Friedel_coverage 0.000
_reflns_number_gt 8742
_reflns_number_total 10520
_reflns_threshold_expression 'I > 2\s(I)'
_cod_data_source_file d1nj05548h2.cif
_cod_data_source_block complex3
_cod_depositor_comments 'Adding full bibliography for 7061153--7061161.cif.'
_cod_original_cell_volume 2350.2(9)
_cod_database_code 7061154
_shelx_shelxl_version_number 2018/3
_shelx_space_group_comment
;
The symmetry employed for this shelxl refinement is uniquely defined
by the following loop, which should always be used as a source of
symmetry information in preference to the above space-group names.
They are only intended as comments.
;
_shelx_estimated_absorpt_t_max 0.767
_shelx_estimated_absorpt_t_min 0.748
_olex2_refinement_description
;
1. Fixed Uiso
 At 1.2 times of:
  All C(H) groups, All C(H,H) groups
 At 1.5 times of:
  All C(H,H,H) groups
2. Restrained distances
 O1A-C1A = O1A-C4A
 1.43 with sigma of 0.01
 C4A-C3A = C3A-C2A = C2A-C1A
 1.54 with sigma of 0.01
 O3-C43A = O3-C43 = O3-C40 = O3-C40A
 1.43 with sigma of 0.01
 C41-C40 = C41A-C40A = C42A-C41A = C42-C41 = C43-C42 = C43A-C42A
 1.54 with sigma of 0.01
 C2B-C1B = C3B-C2B = C4B-C3B
 1.54 with sigma of 0.01
 O1B-C4B = O1B-C1B
 1.43 with sigma of 0.01
 C43A-C41A = C42A-C40A = C40-C42 = C43-C41
 2.515 with sigma of 0.02
 C4A-C2A = C1A-C3A
 2.515 with sigma of 0.02
 C40-C43 = C43A-C40A
 2.336 with sigma of 0.02
 C1A-C4A
 2.336 with sigma of 0.02
 C4B-C2B = C3B-C1B
 2.515 with sigma of 0.02
 C1B-C4B
 2.336 with sigma of 0.02
3. Uiso/Uaniso restraints and constraints
O1A \\sim C1A \\sim C2A \\sim C3A \\sim C4A \\sim C2B \\sim C1B \\sim O1B \\sim
C3B \\sim C4B: within 2A with sigma of 0.01 and sigma for terminal atoms of
0.02 within 2A
4. Rigid body (RIGU) restrains
 C42, C41, C40, C43, O3
 with sigma for 1-2 distances of 0.001 and sigma for 1-3 distances of 0.002
 C43A, C42A, C41A, O3, C40A
 with sigma for 1-2 distances of 0.001 and sigma for 1-3 distances of 0.002
 C1A, O1A, C4A, C2A, C3A
 with sigma for 1-2 distances of 0.001 and sigma for 1-3 distances of 0.002
 C2B, C3B, O1B, C4B, C1B
 with sigma for 1-2 distances of 0.001 and sigma for 1-3 distances of 0.002
5. Others
 Sof(C40A)=Sof(H40C)=Sof(H40D)=Sof(C41A)=Sof(H41C)=Sof(H41D)=Sof(C42A)=
 Sof(H42C)=Sof(H42D)=Sof(C43A)=Sof(H43C)=Sof(H43D)=1-FVAR(1)
 Sof(C40)=Sof(H40A)=Sof(H40B)=Sof(C41)=Sof(H41A)=Sof(H41B)=Sof(C42)=Sof(H42A)=
 Sof(H42B)=Sof(C43)=Sof(H43A)=Sof(H43B)=FVAR(1)
 Sof(C2B)=Sof(H2BA)=Sof(H2BB)=Sof(C1B)=Sof(H1BA)=Sof(H1BB)=Sof(O1B)=Sof(C3B)=
 Sof(H3BA)=Sof(H3BB)=Sof(C4B)=Sof(H4BA)=Sof(H4BB)=1-FVAR(2)
 Sof(O1A)=Sof(C1A)=Sof(H1AA)=Sof(H1AB)=Sof(C2A)=Sof(H2AA)=Sof(H2AB)=Sof(C3A)=
 Sof(H3AA)=Sof(H3AB)=Sof(C4A)=Sof(H4AA)=Sof(H4AB)=FVAR(2)
6.a Ternary CH refined with riding coordinates:
 C26(H26), C29(H29)
6.b Secondary CH2 refined with riding coordinates:
 C32(H32A,H32B), C33(H33A,H33B), C34(H34A,H34B), C35(H35A,H35B), C36(H36A,
 H36B), C37(H37A,H37B), C38(H38A,H38B), C39(H39A,H39B), C40(H40A,H40B),
 C40A(H40C,H40D), C41(H41A,H41B), C41A(H41C,H41D), C42(H42A,H42B), C42A(H42C,
 H42D), C43(H43A,H43B), C43A(H43C,H43D), C1A(H1AA,H1AB), C2A(H2AA,H2AB),
 C3A(H3AA,H3AB), C4A(H4AA,H4AB), C2B(H2BA,H2BB), C1B(H1BA,H1BB), C3B(H3BA,H3BB),
  C4B(H4BA,H4BB)
6.c Aromatic/amide H refined with riding coordinates:
 C2(H2), C3(H3), C8(H8), C9(H9), C10(H10), C11(H11), C15(H15), C16(H16),
 C17(H17), C18(H18), C19(H19), C22(H22), C23(H23), C24(H24)
6.d Idealised Me refined as rotating group:
 C5(H5A,H5B,H5C), C6(H6A,H6B,H6C), C27(H27A,H27B,H27C), C28(H28A,H28B,H28C),
 C30(H30A,H30B,H30C), C31(H31A,H31B,H31C)
;
_olex2_submission_special_instructions 'No special instructions were received'

loop_
_space_group_symop_operation_xyz
'x, y, z'
'-x, -y, -z'

loop_
_atom_site_label
_atom_site_type_symbol
_atom_site_fract_x
_atom_site_fract_y
_atom_site_fract_z
_atom_site_U_iso_or_equiv
_atom_site_adp_type
_atom_site_occupancy
_atom_site_site_symmetry_order
_atom_site_calc_flag
_atom_site_refinement_flags_posn
_atom_site_refinement_flags_adp
_atom_site_refinement_flags_occupancy
_atom_site_disorder_assembly
_atom_site_disorder_group
Y1 Y 0.09024(3) 0.55445(2) 0.73306(2) 0.03645(10) Uani 1 1 d . . . . .
Cl1 Cl 0.21942(11) 0.54450(8) 0.86512(5) 0.0645(3) Uani 1 1 d . . . . .
Cl2 Cl -0.06412(9) 0.52497(7) 0.60410(5) 0.0536(2) Uani 1 1 d . . . . .
O1 O 0.2231(2) 0.4752(2) 0.66947(15) 0.0540(6) Uani 1 1 d . . . . .
O2 O -0.0144(3) 0.34920(19) 0.72585(17) 0.0616(7) Uani 1 1 d . . . . .
O3 O -0.0855(3) 0.5155(2) 0.80912(16) 0.0648(7) Uani 1 1 d D . . . .
N3 N 0.0984(2) 0.73859(19) 0.76385(14) 0.0357(5) Uani 1 1 d . . . . .
N2 N 0.2323(2) 0.71439(19) 0.68501(14) 0.0355(5) Uani 1 1 d . . . . .
N1 N 0.4863(3) 0.8992(3) 0.70969(18) 0.0542(7) Uani 1 1 d . . . . .
C1 C 0.5187(4) 0.8758(4) 0.7858(2) 0.0606(10) Uani 1 1 d . . . . .
C2 C 0.5765(4) 0.9740(5) 0.8303(3) 0.0840(15) Uani 1 1 d . . . . .
H2 H 0.607423 0.983790 0.884045 0.101 Uiso 1 1 calc R U . . .
C3 C 0.5816(5) 1.0577(4) 0.7818(4) 0.0908(16) Uani 1 1 d . . . . .
H3 H 0.616581 1.132263 0.797889 0.109 Uiso 1 1 calc R U . . .
C4 C 0.5270(4) 1.0117(4) 0.7076(3) 0.0731(12) Uani 1 1 d . . . . .
C5 C 0.4948(4) 0.7641(4) 0.8070(2) 0.0732(12) Uani 1 1 d . . . . .
H5A H 0.406232 0.728472 0.811610 0.110 Uiso 1 1 calc R U . . .
H5B H 0.544652 0.766736 0.856794 0.110 Uiso 1 1 calc R U . . .
H5C H 0.518001 0.723997 0.766459 0.110 Uiso 1 1 calc R U . . .
C6 C 0.5109(5) 1.0652(4) 0.6351(4) 0.0953(18) Uani 1 1 d . . . . .
H6A H 0.570677 1.060212 0.600540 0.143 Uiso 1 1 calc R U . . .
H6B H 0.525697 1.140674 0.649460 0.143 Uiso 1 1 calc R U . . .
H6C H 0.425989 1.029360 0.608291 0.143 Uiso 1 1 calc R U . . .
C7 C 0.4403(3) 0.8227(3) 0.6405(2) 0.0455(7) Uani 1 1 d . . . . .
C8 C 0.5205(4) 0.8329(4) 0.5828(2) 0.0615(10) Uani 1 1 d . . . . .
H8 H 0.601236 0.887108 0.591480 0.074 Uiso 1 1 calc R U . . .
C9 C 0.4841(4) 0.7651(4) 0.5128(2) 0.0685(12) Uani 1 1 d . . . . .
H9 H 0.540038 0.772881 0.475342 0.082 Uiso 1 1 calc R U . . .
C10 C 0.3634(4) 0.6855(3) 0.4991(2) 0.0577(9) Uani 1 1 d . . . . .
H10 H 0.337023 0.640099 0.451764 0.069 Uiso 1 1 calc R U . . .
C11 C 0.2823(3) 0.6737(3) 0.55578(19) 0.0456(7) Uani 1 1 d . . . . .
H11 H 0.201353 0.619895 0.545806 0.055 Uiso 1 1 calc R U . . .
C12 C 0.3182(3) 0.7402(2) 0.62812(17) 0.0366(6) Uani 1 1 d . . . . .
C13 C 0.1745(3) 0.7799(2) 0.71005(16) 0.0326(6) Uani 1 1 d . . . . .
C14 C 0.1849(3) 0.8837(2) 0.67368(18) 0.0372(6) Uani 1 1 d . . . . .
C15 C 0.2131(4) 0.9821(3) 0.7191(2) 0.0520(8) Uani 1 1 d . . . . .
H15 H 0.229341 0.985895 0.774090 0.062 Uiso 1 1 calc R U . . .
C16 C 0.2171(4) 1.0748(3) 0.6827(3) 0.0684(11) Uani 1 1 d . . . . .
H16 H 0.236675 1.140689 0.713530 0.082 Uiso 1 1 calc R U . . .
C17 C 0.1926(5) 1.0702(3) 0.6017(3) 0.0717(12) Uani 1 1 d . . . . .
H17 H 0.194696 1.132685 0.577825 0.086 Uiso 1 1 calc R U . . .
C18 C 0.1650(4) 0.9740(3) 0.5560(2) 0.0633(10) Uani 1 1 d . . . . .
H18 H 0.148676 0.971123 0.501031 0.076 Uiso 1 1 calc R U . . .
C19 C 0.1614(3) 0.8803(3) 0.59147(19) 0.0468(8) Uani 1 1 d . . . . .
H19 H 0.143276 0.815070 0.560111 0.056 Uiso 1 1 calc R U . . .
C20 C 0.0293(3) 0.7957(2) 0.80138(18) 0.0403(7) Uani 1 1 d . . . . .
C21 C 0.0671(4) 0.8299(3) 0.8834(2) 0.0501(8) Uani 1 1 d . . . . .
C22 C -0.0007(5) 0.8826(4) 0.9219(3) 0.0714(12) Uani 1 1 d . . . . .
H22 H 0.023853 0.906660 0.975575 0.086 Uiso 1 1 calc R U . . .
C23 C -0.1025(5) 0.9001(4) 0.8827(3) 0.0773(13) Uani 1 1 d . . . . .
H23 H -0.145444 0.936380 0.909613 0.093 Uiso 1 1 calc R U . . .
C24 C -0.1406(4) 0.8641(3) 0.8043(3) 0.0653(11) Uani 1 1 d . . . . .
H24 H -0.210712 0.875115 0.778535 0.078 Uiso 1 1 calc R U . . .
C25 C -0.0769(3) 0.8110(3) 0.7614(2) 0.0477(8) Uani 1 1 d . . . . .
C26 C 0.1787(4) 0.8119(3) 0.9285(2) 0.0638(10) Uani 1 1 d . . . . .
H26 H 0.189591 0.749665 0.900221 0.077 Uiso 1 1 calc R U . . .
C27 C 0.1603(6) 0.7846(5) 1.0142(3) 0.0969(17) Uani 1 1 d . . . . .
H27A H 0.226650 0.761103 1.036009 0.145 Uiso 1 1 calc R U . . .
H27B H 0.079269 0.727282 1.014466 0.145 Uiso 1 1 calc R U . . .
H27C H 0.163673 0.848526 1.045795 0.145 Uiso 1 1 calc R U . . .
C28 C 0.3007(5) 0.9096(5) 0.9306(3) 0.1008(18) Uani 1 1 d . . . . .
H28A H 0.289238 0.973993 0.951775 0.151 Uiso 1 1 calc R U . . .
H28B H 0.322700 0.918774 0.877763 0.151 Uiso 1 1 calc R U . . .
H28C H 0.367743 0.898055 0.963690 0.151 Uiso 1 1 calc R U . . .
C29 C -0.1278(3) 0.7721(3) 0.6748(2) 0.0530(8) Uani 1 1 d . . . . .
H29 H -0.070803 0.740869 0.652393 0.064 Uiso 1 1 calc R U . . .
C30 C -0.2608(4) 0.6837(4) 0.6655(3) 0.0814(14) Uani 1 1 d . . . . .
H30A H -0.259292 0.624751 0.695989 0.122 Uiso 1 1 calc R U . . .
H30B H -0.287475 0.656677 0.610475 0.122 Uiso 1 1 calc R U . . .
H30C H -0.319264 0.714082 0.684083 0.122 Uiso 1 1 calc R U . . .
C31 C -0.1313(4) 0.8672(4) 0.6277(3) 0.0748(12) Uani 1 1 d . . . . .
H31A H -0.152960 0.842450 0.572096 0.112 Uiso 1 1 calc R U . . .
H31B H -0.049262 0.925056 0.636501 0.112 Uiso 1 1 calc R U . . .
H31C H -0.193813 0.893684 0.644880 0.112 Uiso 1 1 calc R U . . .
C32 C 0.3534(5) 0.4928(6) 0.6967(4) 0.1011(19) Uani 1 1 d . . . . .
H32A H 0.361297 0.474873 0.751085 0.121 Uiso 1 1 calc R U . . .
H32B H 0.405775 0.569142 0.695251 0.121 Uiso 1 1 calc R U . . .
C33 C 0.3957(6) 0.4248(6) 0.6461(4) 0.116(2) Uani 1 1 d . . . . .
H33A H 0.390905 0.358182 0.669818 0.139 Uiso 1 1 calc R U . . .
H33B H 0.482418 0.463338 0.636467 0.139 Uiso 1 1 calc R U . . .
C34 C 0.3046(6) 0.3998(5) 0.5703(3) 0.0974(18) Uani 1 1 d . . . . .
H34A H 0.334837 0.455416 0.534186 0.117 Uiso 1 1 calc R U . . .
H34B H 0.292746 0.329069 0.543811 0.117 Uiso 1 1 calc R U . . .
C35 C 0.1838(5) 0.4001(4) 0.5981(2) 0.0700(12) Uani 1 1 d . . . . .
H35A H 0.135385 0.424504 0.558079 0.084 Uiso 1 1 calc R U . . .
H35B H 0.131657 0.327448 0.609572 0.084 Uiso 1 1 calc R U . . .
C36 C 0.0270(7) 0.2873(4) 0.7819(4) 0.111(2) Uani 1 1 d . . . . .
H36A H 0.018473 0.310828 0.835313 0.133 Uiso 1 1 calc R U . . .
H36B H 0.115632 0.298497 0.779511 0.133 Uiso 1 1 calc R U . . .
C37 C -0.0524(6) 0.1710(4) 0.7618(4) 0.0996(18) Uani 1 1 d . . . . .
H37A H -0.118557 0.147653 0.795917 0.119 Uiso 1 1 calc R U . . .
H37B H -0.001359 0.125799 0.767085 0.119 Uiso 1 1 calc R U . . .
C38 C -0.1080(5) 0.1644(4) 0.6781(4) 0.0949(17) Uani 1 1 d . . . . .
H38A H -0.191769 0.107252 0.667634 0.114 Uiso 1 1 calc R U . . .
H38B H -0.054102 0.149350 0.642058 0.114 Uiso 1 1 calc R U . . .
C39 C -0.1159(5) 0.2738(4) 0.6685(4) 0.0937(17) Uani 1 1 d . . . . .
H39A H -0.103755 0.293427 0.614902 0.112 Uiso 1 1 calc R U . . .
H39B H -0.197925 0.274050 0.679329 0.112 Uiso 1 1 calc R U . . .
C40 C -0.0759(7) 0.5392(8) 0.8934(3) 0.090(2) Uani 0.762(13) 1 d D . P A 1
H40A H -0.008887 0.609335 0.910778 0.108 Uiso 0.762(13) 1 calc R U P A 1
H40B H -0.056255 0.483384 0.920968 0.108 Uiso 0.762(13) 1 calc R U P A 1
C40A C -0.082(2) 0.471(3) 0.8846(12) 0.095(8) Uani 0.238(13) 1 d D . P A 2
H40C H -0.005092 0.513901 0.919676 0.114 Uiso 0.238(13) 1 calc R U P A 2
H40D H -0.086527 0.395799 0.877747 0.114 Uiso 0.238(13) 1 calc R U P A 2
C41 C -0.2003(9) 0.5414(12) 0.9111(7) 0.140(5) Uani 0.762(13) 1 d D . P A 1
H41A H -0.196924 0.616007 0.918545 0.168 Uiso 0.762(13) 1 calc R U P A 1
H41B H -0.223927 0.505967 0.958745 0.168 Uiso 0.762(13) 1 calc R U P A 1
C41A C -0.201(3) 0.477(3) 0.9173(15) 0.124(13) Uani 0.238(13) 1 d D . P A 2
H41C H -0.178567 0.513252 0.970896 0.149 Uiso 0.238(13) 1 calc R U P A 2
H41D H -0.263955 0.404648 0.917770 0.149 Uiso 0.238(13) 1 calc R U P A 2
C42 C -0.2966(8) 0.4781(13) 0.8375(6) 0.151(5) Uani 0.762(13) 1 d D . P A 1
H42A H -0.361188 0.413363 0.852275 0.181 Uiso 0.762(13) 1 calc R U P A 1
H42B H -0.337751 0.523968 0.813372 0.181 Uiso 0.762(13) 1 calc R U P A 1
C42A C -0.251(3) 0.545(2) 0.8597(13) 0.085(7) Uani 0.238(13) 1 d D . P A 2
H42C H -0.343460 0.518204 0.852414 0.102 Uiso 0.238(13) 1 calc R U P A 2
H42D H -0.218362 0.621808 0.879149 0.102 Uiso 0.238(13) 1 calc R U P A 2
C43 C -0.2181(5) 0.4469(9) 0.7809(4) 0.097(3) Uani 0.762(13) 1 d D . P A 1
H43A H -0.230494 0.370125 0.781432 0.117 Uiso 0.762(13) 1 calc R U P A 1
H43B H -0.241959 0.460474 0.727129 0.117 Uiso 0.762(13) 1 calc R U P A 1
C43A C -0.2005(14) 0.526(2) 0.7824(8) 0.073(5) Uani 0.238(13) 1 d D . P A 2
H43C H -0.258434 0.460653 0.750745 0.088 Uiso 0.238(13) 1 calc R U P A 2
H43D H -0.187071 0.588178 0.751166 0.088 Uiso 0.238(13) 1 calc R U P A 2
O1A O 0.400(2) 0.2940(17) 0.8627(11) 0.186(4) Uani 0.393(7) 1 d D U P B 1
C1A C 0.394(2) 0.3809(15) 0.9147(12) 0.185(4) Uani 0.393(7) 1 d D U P B 1
H1AA H 0.308947 0.377647 0.919592 0.222 Uiso 0.393(7) 1 calc R U P B 1
H1AB H 0.448425 0.453217 0.903652 0.222 Uiso 0.393(7) 1 calc R U P B 1
C2A C 0.453(2) 0.3350(19) 0.9824(13) 0.184(4) Uani 0.393(7) 1 d D U P B 1
H2AA H 0.457080 0.374053 1.033247 0.221 Uiso 0.393(7) 1 calc R U P B 1
H2AB H 0.537024 0.337970 0.974363 0.221 Uiso 0.393(7) 1 calc R U P B 1
C3A C 0.357(3) 0.2142(18) 0.9767(13) 0.192(4) Uani 0.393(7) 1 d D U P B 1
H3AA H 0.398586 0.165042 0.993568 0.230 Uiso 0.393(7) 1 calc R U P B 1
H3AB H 0.288037 0.207575 1.008071 0.230 Uiso 0.393(7) 1 calc R U P B 1
C4A C 0.308(3) 0.1924(16) 0.8867(13) 0.191(4) Uani 0.393(7) 1 d D U P B 1
H4AA H 0.316723 0.127336 0.862762 0.229 Uiso 0.393(7) 1 calc R U P B 1
H4AB H 0.220651 0.187818 0.875262 0.229 Uiso 0.393(7) 1 calc R U P B 1
C2B C 0.4651(16) 0.2542(17) 0.9591(8) 0.185(4) Uani 0.607(7) 1 d D U P B 2
H2BA H 0.552781 0.304730 0.968604 0.222 Uiso 0.607(7) 1 calc R U P B 2
H2BB H 0.457500 0.189022 0.985505 0.222 Uiso 0.607(7) 1 calc R U P B 2
C1B C 0.4187(16) 0.2269(19) 0.8719(8) 0.188(4) Uani 0.607(7) 1 d D U P B 2
H1BA H 0.484301 0.267125 0.840927 0.225 Uiso 0.607(7) 1 calc R U P B 2
H1BB H 0.395369 0.149265 0.857203 0.225 Uiso 0.607(7) 1 calc R U P B 2
O1B O 0.3069(14) 0.2586(13) 0.8577(7) 0.190(3) Uani 0.607(7) 1 d D U P B 2
C3B C 0.3711(16) 0.3092(15) 0.9869(9) 0.186(4) Uani 0.607(7) 1 d D U P B 2
H3BA H 0.357669 0.297958 1.041640 0.223 Uiso 0.607(7) 1 calc R U P B 2
H3BB H 0.402838 0.387007 0.981176 0.223 Uiso 0.607(7) 1 calc R U P B 2
C4B C 0.2491(13) 0.2486(16) 0.9298(8) 0.190(4) Uani 0.607(7) 1 d D U P B 2
H4BA H 0.208870 0.172986 0.940287 0.228 Uiso 0.607(7) 1 calc R U P B 2
H4BB H 0.188495 0.285054 0.929991 0.228 Uiso 0.607(7) 1 calc R U P B 2

loop_
_atom_site_aniso_label
_atom_site_aniso_U_11
_atom_site_aniso_U_22
_atom_site_aniso_U_33
_atom_site_aniso_U_23
_atom_site_aniso_U_13
_atom_site_aniso_U_12
Y1 0.04169(18) 0.03535(15) 0.03196(14) 0.00322(10) 0.00413(11) 0.01390(12)
Cl1 0.0835(7) 0.0683(6) 0.0421(4) 0.0090(4) -0.0064(4) 0.0318(5)
Cl2 0.0554(5) 0.0572(5) 0.0427(4) -0.0042(3) -0.0090(4) 0.0196(4)
O1 0.0619(16) 0.0519(13) 0.0531(14) -0.0024(11) 0.0098(12) 0.0271(12)
O2 0.0710(18) 0.0392(12) 0.0719(17) 0.0058(11) 0.0085(14) 0.0170(12)
O3 0.0698(16) 0.0570(15) 0.0639(15) 0.0085(12) 0.0316(13) 0.0121(13)
N3 0.0402(14) 0.0360(12) 0.0315(12) 0.0022(9) 0.0086(10) 0.0137(10)
N2 0.0359(14) 0.0365(12) 0.0338(12) 0.0037(10) 0.0057(10) 0.0127(10)
N1 0.0360(16) 0.0600(18) 0.0555(17) 0.0061(14) 0.0005(13) 0.0057(13)
C1 0.040(2) 0.081(3) 0.050(2) 0.0039(18) 0.0022(15) 0.0107(18)
C2 0.055(3) 0.100(4) 0.071(3) -0.019(3) 0.000(2) 0.003(2)
C3 0.063(3) 0.070(3) 0.113(4) -0.010(3) 0.002(3) -0.003(2)
C4 0.042(2) 0.059(2) 0.101(4) 0.008(2) 0.000(2) 0.0008(18)
C5 0.059(3) 0.097(3) 0.053(2) 0.019(2) -0.0043(18) 0.018(2)
C6 0.068(3) 0.068(3) 0.132(5) 0.033(3) -0.004(3) 0.005(2)
C7 0.0339(17) 0.0590(19) 0.0450(17) 0.0128(15) 0.0056(13) 0.0174(14)
C8 0.0348(19) 0.088(3) 0.066(2) 0.026(2) 0.0147(17) 0.0216(18)
C9 0.062(3) 0.109(3) 0.055(2) 0.027(2) 0.029(2) 0.047(3)
C10 0.062(2) 0.080(3) 0.0418(18) 0.0083(17) 0.0145(16) 0.036(2)
C11 0.0445(19) 0.0568(19) 0.0393(16) 0.0069(14) 0.0091(14) 0.0216(15)
C12 0.0330(16) 0.0458(16) 0.0356(14) 0.0094(12) 0.0059(12) 0.0187(13)
C13 0.0323(15) 0.0306(13) 0.0295(13) -0.0010(10) -0.0010(11) 0.0069(11)
C14 0.0326(16) 0.0372(15) 0.0411(15) 0.0072(12) 0.0055(12) 0.0111(12)
C15 0.061(2) 0.0401(17) 0.0493(19) 0.0045(14) 0.0071(16) 0.0118(15)
C16 0.091(3) 0.0376(18) 0.077(3) 0.0091(18) 0.018(2) 0.0219(19)
C17 0.091(3) 0.055(2) 0.080(3) 0.032(2) 0.022(2) 0.034(2)
C18 0.079(3) 0.070(2) 0.051(2) 0.0250(18) 0.0121(19) 0.037(2)
C19 0.052(2) 0.0512(18) 0.0415(17) 0.0070(14) 0.0050(14) 0.0244(16)
C20 0.0487(19) 0.0325(14) 0.0397(15) 0.0007(12) 0.0146(13) 0.0128(13)
C21 0.063(2) 0.0450(17) 0.0420(17) -0.0023(14) 0.0133(16) 0.0187(16)
C22 0.093(3) 0.069(3) 0.055(2) -0.0151(19) 0.021(2) 0.033(2)
C23 0.081(3) 0.075(3) 0.084(3) -0.018(2) 0.029(3) 0.036(2)
C24 0.059(3) 0.059(2) 0.086(3) -0.004(2) 0.019(2) 0.0302(19)
C25 0.046(2) 0.0414(16) 0.058(2) 0.0021(14) 0.0143(15) 0.0167(14)
C26 0.092(3) 0.068(2) 0.0348(17) -0.0049(16) 0.0067(18) 0.036(2)
C27 0.129(5) 0.096(4) 0.053(3) 0.012(2) 0.002(3) 0.028(3)
C28 0.077(4) 0.138(5) 0.082(4) 0.033(3) 0.005(3) 0.032(3)
C29 0.044(2) 0.057(2) 0.059(2) 0.0007(16) 0.0041(16) 0.0218(16)
C30 0.060(3) 0.077(3) 0.091(3) -0.012(3) 0.006(2) 0.010(2)
C31 0.063(3) 0.084(3) 0.085(3) 0.023(2) 0.000(2) 0.036(2)
C32 0.082(4) 0.135(5) 0.100(4) -0.029(4) -0.004(3) 0.066(4)
C33 0.096(5) 0.129(5) 0.141(6) -0.012(4) 0.032(4) 0.063(4)
C34 0.134(5) 0.085(3) 0.094(4) -0.001(3) 0.050(4) 0.056(3)
C35 0.097(3) 0.062(2) 0.056(2) -0.0108(18) 0.012(2) 0.036(2)
C36 0.169(6) 0.052(3) 0.093(4) 0.021(2) -0.019(4) 0.028(3)
C37 0.126(5) 0.051(2) 0.122(5) 0.023(3) 0.025(4) 0.028(3)
C38 0.086(4) 0.046(2) 0.136(5) -0.003(3) 0.002(3) 0.009(2)
C39 0.075(3) 0.049(2) 0.135(5) 0.001(3) -0.018(3) 0.005(2)
C40 0.102(4) 0.086(5) 0.069(2) -0.010(3) 0.038(3) 0.014(4)
C40A 0.105(14) 0.13(2) 0.074(8) 0.034(11) 0.042(9) 0.055(15)
C41 0.133(6) 0.200(13) 0.108(7) 0.017(7) 0.063(5) 0.073(7)
C41A 0.15(2) 0.19(3) 0.095(14) 0.076(19) 0.077(14) 0.11(2)
C42 0.099(5) 0.220(13) 0.130(7) 0.017(7) 0.063(4) 0.043(7)
C42A 0.101(16) 0.103(17) 0.072(10) 0.027(10) 0.044(10) 0.050(14)
C43 0.066(3) 0.113(6) 0.095(4) 0.019(4) 0.032(2) 0.004(3)
C43A 0.074(5) 0.077(14) 0.070(7) 0.018(8) 0.035(5) 0.022(8)
O1A 0.226(9) 0.250(8) 0.140(5) 0.015(5) 0.016(6) 0.159(8)
C1A 0.227(9) 0.250(9) 0.138(6) 0.015(5) 0.010(6) 0.163(8)
C2A 0.224(10) 0.246(9) 0.141(6) 0.014(6) 0.009(7) 0.161(8)
C3A 0.233(9) 0.250(9) 0.143(5) 0.016(6) 0.009(6) 0.155(8)
C4A 0.233(9) 0.250(9) 0.142(5) 0.014(6) 0.013(6) 0.155(8)
C2B 0.221(9) 0.248(9) 0.144(5) 0.012(6) 0.012(6) 0.162(8)
C1B 0.228(9) 0.249(9) 0.146(5) 0.005(6) 0.015(6) 0.163(8)
O1B 0.234(9) 0.260(8) 0.137(5) 0.017(5) 0.009(6) 0.169(7)
C3B 0.229(9) 0.249(9) 0.139(5) 0.007(6) 0.010(6) 0.165(8)
C4B 0.224(9) 0.262(9) 0.141(5) 0.018(6) 0.011(5) 0.161(8)

loop_
_atom_type_symbol
_atom_type_description
_atom_type_scat_dispersion_real
_atom_type_scat_dispersion_imag
_atom_type_scat_source
C C 0.0033 0.0016 'International Tables Vol C Tables 4.2.6.8 and 6.1.1.4'
H H 0.0000 0.0000 'International Tables Vol C Tables 4.2.6.8 and 6.1.1.4'
Cl Cl 0.1484 0.1585 'International Tables Vol C Tables 4.2.6.8 and 6.1.1.4'
N N 0.0061 0.0033 'International Tables Vol C Tables 4.2.6.8 and 6.1.1.4'
O O 0.0106 0.0060 'International Tables Vol C Tables 4.2.6.8 and 6.1.1.4'
Y Y -2.7962 3.5667 'International Tables Vol C Tables 4.2.6.8 and 6.1.1.4'

loop_
_geom_angle_atom_site_label_1
_geom_angle_atom_site_label_2
_geom_angle_atom_site_label_3
_geom_angle
_geom_angle_site_symmetry_1
_geom_angle_site_symmetry_3
_geom_angle_publ_flag
Cl2 Y1 Cl1 168.82(3) . . ?
O1 Y1 Cl1 85.70(7) . . ?
O1 Y1 Cl2 92.86(7) . . ?
O1 Y1 O2 71.95(9) . . ?
O2 Y1 Cl1 87.24(8) . . ?
O2 Y1 Cl2 81.78(8) . . ?
O3 Y1 Cl1 84.88(8) . . ?
O3 Y1 Cl2 89.89(8) . . ?
O3 Y1 O1 144.15(9) . . ?
O3 Y1 O2 73.11(10) . . ?
O3 Y1 N3 80.65(9) . . ?
N3 Y1 Cl1 96.06(7) . . ?
N3 Y1 Cl2 92.83(7) . . ?
N3 Y1 O1 134.78(9) . . ?
N3 Y1 O2 153.17(9) . . ?
N2 Y1 Cl1 101.92(7) . . ?
N2 Y1 Cl2 88.73(7) . . ?
N2 Y1 O1 80.31(9) . . ?
N2 Y1 O2 150.07(9) . . ?
N2 Y1 O3 135.51(9) . . ?
N2 Y1 N3 55.02(8) . . ?
C32 O1 Y1 126.1(3) . . ?
C32 O1 C35 108.0(3) . . ?
C35 O1 Y1 125.8(2) . . ?
C36 O2 Y1 121.5(3) . . ?
C36 O2 C39 108.5(3) . . ?
C39 O2 Y1 129.9(3) . . ?
C40 O3 Y1 125.8(3) . . ?
C40 O3 C43 107.2(4) . . ?
C40A O3 Y1 121.3(7) . . ?
C43 O3 Y1 126.1(3) . . ?
C43A O3 Y1 123.8(6) . . ?
C43A O3 C40A 114.8(9) . . ?
C13 N3 Y1 93.80(17) . . ?
C13 N3 C20 123.4(2) . . ?
C20 N3 Y1 140.28(19) . . ?
C12 N2 Y1 138.10(19) . . ?
C13 N2 Y1 94.76(17) . . ?
C13 N2 C12 124.0(2) . . ?
C1 N1 C7 125.9(3) . . ?
C4 N1 C1 109.4(3) . . ?
C4 N1 C7 123.7(3) . . ?
N1 C1 C5 123.1(4) . . ?
C2 C1 N1 106.2(4) . . ?
C2 C1 C5 130.6(4) . . ?
C1 C2 H2 125.5 . . ?
C1 C2 C3 108.9(5) . . ?
C3 C2 H2 125.5 . . ?
C2 C3 H3 125.8 . . ?
C4 C3 C2 108.4(4) . . ?
C4 C3 H3 125.8 . . ?
N1 C4 C6 123.7(4) . . ?
C3 C4 N1 107.1(4) . . ?
C3 C4 C6 129.2(5) . . ?
C1 C5 H5A 109.5 . . ?
C1 C5 H5B 109.5 . . ?
C1 C5 H5C 109.5 . . ?
H5A C5 H5B 109.5 . . ?
H5A C5 H5C 109.5 . . ?
H5B C5 H5C 109.5 . . ?
C4 C6 H6A 109.5 . . ?
C4 C6 H6B 109.5 . . ?
C4 C6 H6C 109.5 . . ?
H6A C6 H6B 109.5 . . ?
H6A C6 H6C 109.5 . . ?
H6B C6 H6C 109.5 . . ?
C8 C7 N1 117.4(3) . . ?
C8 C7 C12 119.4(3) . . ?
C12 C7 N1 123.2(3) . . ?
C7 C8 H8 119.0 . . ?
C9 C8 C7 122.1(4) . . ?
C9 C8 H8 119.0 . . ?
C8 C9 H9 120.4 . . ?
C8 C9 C10 119.2(3) . . ?
C10 C9 H9 120.4 . . ?
C9 C10 H10 120.1 . . ?
C11 C10 C9 119.8(4) . . ?
C11 C10 H10 120.1 . . ?
C10 C11 H11 119.0 . . ?
C10 C11 C12 122.1(3) . . ?
C12 C11 H11 119.0 . . ?
C7 C12 N2 125.0(3) . . ?
C11 C12 N2 117.4(3) . . ?
C11 C12 C7 117.5(3) . . ?
N3 C13 N2 113.3(2) . . ?
N3 C13 C14 124.0(3) . . ?
N2 C13 C14 122.4(3) . . ?
C15 C14 C13 122.5(3) . . ?
C15 C14 C19 118.8(3) . . ?
C19 C14 C13 118.7(3) . . ?
C14 C15 H15 119.9 . . ?
C16 C15 C14 120.2(3) . . ?
C16 C15 H15 119.9 . . ?
C15 C16 H16 119.8 . . ?
C17 C16 C15 120.5(4) . . ?
C17 C16 H16 119.8 . . ?
C16 C17 H17 119.9 . . ?
C18 C17 C16 120.1(4) . . ?
C18 C17 H17 119.9 . . ?
C17 C18 H18 119.9 . . ?
C17 C18 C19 120.2(4) . . ?
C19 C18 H18 119.9 . . ?
C14 C19 H19 119.9 . . ?
C18 C19 C14 120.2(3) . . ?
C18 C19 H19 119.9 . . ?
C21 C20 N3 116.8(3) . . ?
C25 C20 N3 122.7(3) . . ?
C25 C20 C21 120.3(3) . . ?
C20 C21 C26 121.6(3) . . ?
C22 C21 C20 118.1(4) . . ?
C22 C21 C26 120.4(3) . . ?
C21 C22 H22 119.1 . . ?
C23 C22 C21 121.8(4) . . ?
C23 C22 H22 119.1 . . ?
C22 C23 H23 120.1 . . ?
C24 C23 C22 119.7(4) . . ?
C24 C23 H23 120.1 . . ?
C23 C24 H24 119.1 . . ?
C23 C24 C25 121.8(4) . . ?
C25 C24 H24 119.1 . . ?
C20 C25 C29 123.9(3) . . ?
C24 C25 C20 118.2(3) . . ?
C24 C25 C29 117.9(4) . . ?
C21 C26 H26 107.5 . . ?
C21 C26 C27 113.9(4) . . ?
C21 C26 C28 111.8(4) . . ?
C27 C26 H26 107.5 . . ?
C28 C26 H26 107.5 . . ?
C28 C26 C27 108.3(4) . . ?
C26 C27 H27A 109.5 . . ?
C26 C27 H27B 109.5 . . ?
C26 C27 H27C 109.5 . . ?
H27A C27 H27B 109.5 . . ?
H27A C27 H27C 109.5 . . ?
H27B C27 H27C 109.5 . . ?
C26 C28 H28A 109.5 . . ?
C26 C28 H28B 109.5 . . ?
C26 C28 H28C 109.5 . . ?
H28A C28 H28B 109.5 . . ?
H28A C28 H28C 109.5 . . ?
H28B C28 H28C 109.5 . . ?
C25 C29 H29 108.2 . . ?
C25 C29 C30 111.5(3) . . ?
C25 C29 C31 111.1(3) . . ?
C30 C29 H29 108.2 . . ?
C30 C29 C31 109.3(4) . . ?
C31 C29 H29 108.2 . . ?
C29 C30 H30A 109.5 . . ?
C29 C30 H30B 109.5 . . ?
C29 C30 H30C 109.5 . . ?
H30A C30 H30B 109.5 . . ?
H30A C30 H30C 109.5 . . ?
H30B C30 H30C 109.5 . . ?
C29 C31 H31A 109.5 . . ?
C29 C31 H31B 109.5 . . ?
C29 C31 H31C 109.5 . . ?
H31A C31 H31B 109.5 . . ?
H31A C31 H31C 109.5 . . ?
H31B C31 H31C 109.5 . . ?
O1 C32 H32A 109.8 . . ?
O1 C32 H32B 109.8 . . ?
O1 C32 C33 109.2(5) . . ?
H32A C32 H32B 108.3 . . ?
C33 C32 H32A 109.8 . . ?
C33 C32 H32B 109.8 . . ?
C32 C33 H33A 111.0 . . ?
C32 C33 H33B 111.0 . . ?
C32 C33 C34 104.0(5) . . ?
H33A C33 H33B 109.0 . . ?
C34 C33 H33A 111.0 . . ?
C34 C33 H33B 111.0 . . ?
C33 C34 H34A 111.1 . . ?
C33 C34 H34B 111.1 . . ?
H34A C34 H34B 109.1 . . ?
C35 C34 C33 103.3(4) . . ?
C35 C34 H34A 111.1 . . ?
C35 C34 H34B 111.1 . . ?
O1 C35 C34 105.4(4) . . ?
O1 C35 H35A 110.7 . . ?
O1 C35 H35B 110.7 . . ?
C34 C35 H35A 110.7 . . ?
C34 C35 H35B 110.7 . . ?
H35A C35 H35B 108.8 . . ?
O2 C36 H36A 110.0 . . ?
O2 C36 H36B 110.0 . . ?
O2 C36 C37 108.3(5) . . ?
H36A C36 H36B 108.4 . . ?
C37 C36 H36A 110.0 . . ?
C37 C36 H36B 110.0 . . ?
C36 C37 H37A 110.9 . . ?
C36 C37 H37B 110.9 . . ?
C36 C37 C38 104.4(4) . . ?
H37A C37 H37B 108.9 . . ?
C38 C37 H37A 110.9 . . ?
C38 C37 H37B 110.9 . . ?
C37 C38 H38A 110.8 . . ?
C37 C38 H38B 110.8 . . ?
C37 C38 C39 104.9(4) . . ?
H38A C38 H38B 108.8 . . ?
C39 C38 H38A 110.8 . . ?
C39 C38 H38B 110.8 . . ?
O2 C39 C38 105.2(4) . . ?
O2 C39 H39A 110.7 . . ?
O2 C39 H39B 110.7 . . ?
C38 C39 H39A 110.7 . . ?
C38 C39 H39B 110.7 . . ?
H39A C39 H39B 108.8 . . ?
O3 C40 H40A 110.2 . . ?
O3 C40 H40B 110.2 . . ?
O3 C40 C41 107.6(6) . . ?
H40A C40 H40B 108.5 . . ?
C41 C40 H40A 110.2 . . ?
C41 C40 H40B 110.2 . . ?
O3 C40A H40C 111.1 . . ?
O3 C40A H40D 111.1 . . ?
O3 C40A C41A 103.4(9) . . ?
H40C C40A H40D 109.0 . . ?
C41A C40A H40C 111.1 . . ?
C41A C40A H40D 111.1 . . ?
C40 C41 H41A 110.7 . . ?
C40 C41 H41B 110.7 . . ?
C40 C41 C42 105.1(6) . . ?
H41A C41 H41B 108.8 . . ?
C42 C41 H41A 110.7 . . ?
C42 C41 H41B 110.7 . . ?
C40A C41A H41C 110.7 . . ?
C40A C41A H41D 110.7 . . ?
C40A C41A C42A 105.2(10) . . ?
H41C C41A H41D 108.8 . . ?
C42A C41A H41C 110.7 . . ?
C42A C41A H41D 110.7 . . ?
C41 C42 H42A 110.7 . . ?
C41 C42 H42B 110.7 . . ?
H42A C42 H42B 108.8 . . ?
C43 C42 C41 105.2(6) . . ?
C43 C42 H42A 110.7 . . ?
C43 C42 H42B 110.7 . . ?
C41A C42A H42C 111.2 . . ?
C41A C42A H42D 111.2 . . ?
H42C C42A H42D 109.1 . . ?
C43A C42A C41A 102.9(10) . . ?
C43A C42A H42C 111.2 . . ?
C43A C42A H42D 111.2 . . ?
O3 C43 C42 105.9(6) . . ?
O3 C43 H43A 110.6 . . ?
O3 C43 H43B 110.6 . . ?
C42 C43 H43A 110.6 . . ?
C42 C43 H43B 110.6 . . ?
H43A C43 H43B 108.7 . . ?
O3 C43A C42A 103.1(10) . . ?
O3 C43A H43C 111.2 . . ?
O3 C43A H43D 111.2 . . ?
C42A C43A H43C 111.2 . . ?
C42A C43A H43D 111.2 . . ?
H43C C43A H43D 109.1 . . ?
C1A O1A C4A 105.8(12) . . ?
O1A C1A H1AA 114.1 . . ?
O1A C1A H1AB 114.1 . . ?
O1A C1A C2A 87.6(15) . . ?
H1AA C1A H1AB 111.2 . . ?
C2A C1A H1AA 114.1 . . ?
C2A C1A H1AB 114.1 . . ?
C1A C2A H2AA 111.3 . . ?
C1A C2A H2AB 111.3 . . ?
C1A C2A C3A 102.1(10) . . ?
H2AA C2A H2AB 109.2 . . ?
C3A C2A H2AA 111.3 . . ?
C3A C2A H2AB 111.3 . . ?
C2A C3A H3AA 111.5 . . ?
C2A C3A H3AB 111.5 . . ?
H3AA C3A H3AB 109.3 . . ?
C4A C3A C2A 101.2(10) . . ?
C4A C3A H3AA 111.5 . . ?
C4A C3A H3AB 111.5 . . ?
O1A C4A C3A 97.0(13) . . ?
O1A C4A H4AA 112.4 . . ?
O1A C4A H4AB 112.4 . . ?
C3A C4A H4AA 112.4 . . ?
C3A C4A H4AB 112.4 . . ?
H4AA C4A H4AB 109.9 . . ?
H2BA C2B H2BB 109.3 . . ?
C1B C2B H2BA 111.5 . . ?
C1B C2B H2BB 111.5 . . ?
C1B C2B C3B 101.5(8) . . ?
C3B C2B H2BA 111.5 . . ?
C3B C2B H2BB 111.5 . . ?
C2B C1B H1BA 110.5 . . ?
C2B C1B H1BB 110.5 . . ?
H1BA C1B H1BB 108.7 . . ?
O1B C1B C2B 106.0(9) . . ?
O1B C1B H1BA 110.5 . . ?
O1B C1B H1BB 110.5 . . ?
C4B O1B C1B 107.6(10) . . ?
C2B C3B H3BA 111.3 . . ?
C2B C3B H3BB 111.3 . . ?
H3BA C3B H3BB 109.2 . . ?
C4B C3B C2B 102.3(9) . . ?
C4B C3B H3BA 111.3 . . ?
C4B C3B H3BB 111.3 . . ?
O1B C4B C3B 97.0(10) . . ?
O1B C4B H4BA 112.4 . . ?
O1B C4B H4BB 112.4 . . ?
C3B C4B H4BA 112.4 . . ?
C3B C4B H4BB 112.4 . . ?
H4BA C4B H4BB 109.9 . . ?

loop_
_geom_bond_atom_site_label_1
_geom_bond_atom_site_label_2
_geom_bond_distance
_geom_bond_site_symmetry_2
_geom_bond_publ_flag
Y1 Cl1 2.5876(12) . ?
Y1 Cl2 2.5801(12) . ?
Y1 O1 2.425(2) . ?
Y1 O2 2.522(3) . ?
Y1 O3 2.408(3) . ?
Y1 N3 2.419(2) . ?
Y1 N2 2.393(3) . ?
O1 C32 1.435(6) . ?
O1 C35 1.447(4) . ?
O2 C36 1.433(5) . ?
O2 C39 1.453(5) . ?
O3 C40 1.435(6) . ?
O3 C40A 1.443(9) . ?
O3 C43 1.465(6) . ?
O3 C43A 1.397(9) . ?
N3 C13 1.327(4) . ?
N3 C20 1.436(4) . ?
N2 C12 1.413(4) . ?
N2 C13 1.334(4) . ?
N1 C1 1.389(5) . ?
N1 C4 1.388(5) . ?
N1 C7 1.429(5) . ?
C1 C2 1.364(6) . ?
C1 C5 1.468(6) . ?
C2 H2 0.9300 . ?
C2 C3 1.398(8) . ?
C3 H3 0.9300 . ?
C3 C4 1.354(7) . ?
C4 C6 1.477(7) . ?
C5 H5A 0.9600 . ?
C5 H5B 0.9600 . ?
C5 H5C 0.9600 . ?
C6 H6A 0.9600 . ?
C6 H6B 0.9600 . ?
C6 H6C 0.9600 . ?
C7 C8 1.387(5) . ?
C7 C12 1.409(4) . ?
C8 H8 0.9300 . ?
C8 C9 1.380(6) . ?
C9 H9 0.9300 . ?
C9 C10 1.382(6) . ?
C10 H10 0.9300 . ?
C10 C11 1.379(5) . ?
C11 H11 0.9300 . ?
C11 C12 1.405(4) . ?
C13 C14 1.501(4) . ?
C14 C15 1.386(5) . ?
C14 C19 1.391(4) . ?
C15 H15 0.9300 . ?
C15 C16 1.385(5) . ?
C16 H16 0.9300 . ?
C16 C17 1.370(6) . ?
C17 H17 0.9300 . ?
C17 C18 1.367(6) . ?
C18 H18 0.9300 . ?
C18 C19 1.391(5) . ?
C19 H19 0.9300 . ?
C20 C21 1.415(4) . ?
C20 C25 1.406(5) . ?
C21 C22 1.394(5) . ?
C21 C26 1.511(6) . ?
C22 H22 0.9300 . ?
C22 C23 1.372(7) . ?
C23 H23 0.9300 . ?
C23 C24 1.362(6) . ?
C24 H24 0.9300 . ?
C24 C25 1.401(5) . ?
C25 C29 1.515(5) . ?
C26 H26 0.9800 . ?
C26 C27 1.537(6) . ?
C26 C28 1.512(7) . ?
C27 H27A 0.9600 . ?
C27 H27B 0.9600 . ?
C27 H27C 0.9600 . ?
C28 H28A 0.9600 . ?
C28 H28B 0.9600 . ?
C28 H28C 0.9600 . ?
C29 H29 0.9800 . ?
C29 C30 1.528(6) . ?
C29 C31 1.531(6) . ?
C30 H30A 0.9600 . ?
C30 H30B 0.9600 . ?
C30 H30C 0.9600 . ?
C31 H31A 0.9600 . ?
C31 H31B 0.9600 . ?
C31 H31C 0.9600 . ?
C32 H32A 0.9700 . ?
C32 H32B 0.9700 . ?
C32 C33 1.444(7) . ?
C33 H33A 0.9700 . ?
C33 H33B 0.9700 . ?
C33 C34 1.509(9) . ?
C34 H34A 0.9700 . ?
C34 H34B 0.9700 . ?
C34 C35 1.500(7) . ?
C35 H35A 0.9700 . ?
C35 H35B 0.9700 . ?
C36 H36A 0.9700 . ?
C36 H36B 0.9700 . ?
C36 C37 1.471(7) . ?
C37 H37A 0.9700 . ?
C37 H37B 0.9700 . ?
C37 C38 1.481(8) . ?
C38 H38A 0.9700 . ?
C38 H38B 0.9700 . ?
C38 C39 1.490(7) . ?
C39 H39A 0.9700 . ?
C39 H39B 0.9700 . ?
C40 H40A 0.9700 . ?
C40 H40B 0.9700 . ?
C40 C41 1.485(8) . ?
C40A H40C 0.9700 . ?
C40A H40D 0.9700 . ?
C40A C41A 1.537(10) . ?
C41 H41A 0.9700 . ?
C41 H41B 0.9700 . ?
C41 C42 1.552(9) . ?
C41A H41C 0.9700 . ?
C41A H41D 0.9700 . ?
C41A C42A 1.558(10) . ?
C42 H42A 0.9700 . ?
C42 H42B 0.9700 . ?
C42 C43 1.513(8) . ?
C42A H42C 0.9700 . ?
C42A H42D 0.9700 . ?
C42A C43A 1.531(10) . ?
C43 H43A 0.9700 . ?
C43 H43B 0.9700 . ?
C43A H43C 0.9700 . ?
C43A H43D 0.9700 . ?
O1A C1A 1.429(10) . ?
O1A C4A 1.479(10) . ?
C1A H1AA 0.9700 . ?
C1A H1AB 0.9700 . ?
C1A C2A 1.526(10) . ?
C2A H2AA 0.9700 . ?
C2A H2AB 0.9700 . ?
C2A C3A 1.564(10) . ?
C3A H3AA 0.9700 . ?
C3A H3AB 0.9700 . ?
C3A C4A 1.548(10) . ?
C4A H4AA 0.9700 . ?
C4A H4AB 0.9700 . ?
C2B H2BA 0.9700 . ?
C2B H2BB 0.9700 . ?
C2B C1B 1.500(9) . ?
C2B C3B 1.585(9) . ?
C1B H1BA 0.9700 . ?
C1B H1BB 0.9700 . ?
C1B O1B 1.474(9) . ?
O1B C4B 1.440(9) . ?
C3B H3BA 0.9700 . ?
C3B H3BB 0.9700 . ?
C3B C4B 1.532(10) . ?
C4B H4BA 0.9700 . ?
C4B H4BB 0.9700 . ?

loop_
_geom_torsion_atom_site_label_1
_geom_torsion_atom_site_label_2
_geom_torsion_atom_site_label_3
_geom_torsion_atom_site_label_4
_geom_torsion
_geom_torsion_site_symmetry_1
_geom_torsion_site_symmetry_2
_geom_torsion_site_symmetry_3
_geom_torsion_site_symmetry_4
_geom_torsion_publ_flag
Y1 O1 C32 C33 175.5(4) . . . . ?
Y1 O1 C35 C34 164.5(3) . . . . ?
Y1 O2 C36 C37 180.0(4) . . . . ?
Y1 O2 C39 C38 161.7(3) . . . . ?
Y1 O3 C40 C41 159.2(7) . . . . ?
Y1 O3 C40A C41A 171.1(18) . . . . ?
Y1 O3 C43 C42 -161.0(6) . . . . ?
Y1 O3 C43A C42A -154.9(12) . . . . ?
Y1 N3 C13 N2 -16.9(2) . . . . ?
Y1 N3 C13 C14 156.7(2) . . . . ?
Y1 N3 C20 C21 91.7(4) . . . . ?
Y1 N3 C20 C25 -83.8(4) . . . . ?
Y1 N2 C12 C7 -136.9(3) . . . . ?
Y1 N2 C12 C11 38.5(4) . . . . ?
Y1 N2 C13 N3 17.1(2) . . . . ?
Y1 N2 C13 C14 -156.6(2) . . . . ?
O1 C32 C33 C34 21.6(8) . . . . ?
O2 C36 C37 C38 19.4(7) . . . . ?
O3 C40 C41 C42 19.6(13) . . . . ?
O3 C40A C41A C42A -9(3) . . . . ?
N3 C13 C14 C15 54.9(4) . . . . ?
N3 C13 C14 C19 -123.1(3) . . . . ?
N3 C20 C21 C22 -178.1(3) . . . . ?
N3 C20 C21 C26 2.7(5) . . . . ?
N3 C20 C25 C24 177.5(3) . . . . ?
N3 C20 C25 C29 -1.7(5) . . . . ?
N2 C13 C14 C15 -132.1(3) . . . . ?
N2 C13 C14 C19 50.0(4) . . . . ?
N1 C1 C2 C3 -0.9(5) . . . . ?
N1 C7 C8 C9 -178.3(4) . . . . ?
N1 C7 C12 N2 -7.6(5) . . . . ?
N1 C7 C12 C11 177.0(3) . . . . ?
C1 N1 C4 C3 -1.3(5) . . . . ?
C1 N1 C4 C6 178.4(4) . . . . ?
C1 N1 C7 C8 -110.4(4) . . . . ?
C1 N1 C7 C12 70.7(5) . . . . ?
C1 C2 C3 C4 0.1(6) . . . . ?
C2 C3 C4 N1 0.7(6) . . . . ?
C2 C3 C4 C6 -178.9(5) . . . . ?
C4 N1 C1 C2 1.3(5) . . . . ?
C4 N1 C1 C5 -176.8(4) . . . . ?
C4 N1 C7 C8 57.2(5) . . . . ?
C4 N1 C7 C12 -121.6(4) . . . . ?
C5 C1 C2 C3 177.1(5) . . . . ?
C7 N1 C1 C2 170.5(4) . . . . ?
C7 N1 C1 C5 -7.7(6) . . . . ?
C7 N1 C4 C3 -170.7(4) . . . . ?
C7 N1 C4 C6 8.9(7) . . . . ?
C7 C8 C9 C10 1.0(6) . . . . ?
C8 C7 C12 N2 173.6(3) . . . . ?
C8 C7 C12 C11 -1.8(5) . . . . ?
C8 C9 C10 C11 -1.2(6) . . . . ?
C9 C10 C11 C12 -0.1(6) . . . . ?
C10 C11 C12 N2 -174.1(3) . . . . ?
C10 C11 C12 C7 1.6(5) . . . . ?
C12 N2 C13 N3 -179.8(3) . . . . ?
C12 N2 C13 C14 6.5(4) . . . . ?
C12 C7 C8 C9 0.6(6) . . . . ?
C13 N3 C20 C21 -111.8(3) . . . . ?
C13 N3 C20 C25 72.7(4) . . . . ?
C13 N2 C12 C7 68.8(4) . . . . ?
C13 N2 C12 C11 -115.8(3) . . . . ?
C13 C14 C15 C16 -177.7(3) . . . . ?
C13 C14 C19 C18 177.4(3) . . . . ?
C14 C15 C16 C17 0.4(7) . . . . ?
C15 C14 C19 C18 -0.7(5) . . . . ?
C15 C16 C17 C18 -0.6(7) . . . . ?
C16 C17 C18 C19 0.2(7) . . . . ?
C17 C18 C19 C14 0.5(6) . . . . ?
C19 C14 C15 C16 0.3(5) . . . . ?
C20 N3 C13 N2 177.9(3) . . . . ?
C20 N3 C13 C14 -8.5(4) . . . . ?
C20 C21 C22 C23 1.0(6) . . . . ?
C20 C21 C26 C27 -143.8(4) . . . . ?
C20 C21 C26 C28 93.0(4) . . . . ?
C20 C25 C29 C30 114.9(4) . . . . ?
C20 C25 C29 C31 -122.9(4) . . . . ?
C21 C20 C25 C24 2.2(5) . . . . ?
C21 C20 C25 C29 -177.0(3) . . . . ?
C21 C22 C23 C24 0.9(7) . . . . ?
C22 C21 C26 C27 37.1(6) . . . . ?
C22 C21 C26 C28 -86.1(5) . . . . ?
C22 C23 C24 C25 -1.2(7) . . . . ?
C23 C24 C25 C20 -0.3(6) . . . . ?
C23 C24 C25 C29 178.9(4) . . . . ?
C24 C25 C29 C30 -64.4(5) . . . . ?
C24 C25 C29 C31 57.9(5) . . . . ?
C25 C20 C21 C22 -2.5(5) . . . . ?
C25 C20 C21 C26 178.3(3) . . . . ?
C26 C21 C22 C23 -179.9(4) . . . . ?
C32 O1 C35 C34 -16.6(5) . . . . ?
C32 C33 C34 C35 -30.8(7) . . . . ?
C33 C34 C35 O1 29.2(5) . . . . ?
C35 O1 C32 C33 -3.3(7) . . . . ?
C36 O2 C39 C38 -16.0(7) . . . . ?
C36 C37 C38 C39 -28.8(7) . . . . ?
C37 C38 C39 O2 27.8(6) . . . . ?
C39 O2 C36 C37 -2.1(7) . . . . ?
C40 O3 C43 C42 28.9(9) . . . . ?
C40 C41 C42 C43 -1.8(15) . . . . ?
C40A O3 C43A C42A 30(2) . . . . ?
C40A C41A C42A C43A 25(3) . . . . ?
C41 C42 C43 O3 -16.0(13) . . . . ?
C41A C42A C43A O3 -32(3) . . . . ?
C43 O3 C40 C41 -30.7(9) . . . . ?
C43A O3 C40A C41A -13(3) . . . . ?
O1A C1A C2A C3A -56(2) . . . . ?
C1A O1A C4A C3A -50(3) . . . . ?
C1A C2A C3A C4A 30(3) . . . . ?
C2A C3A C4A O1A 9(3) . . . . ?
C4A O1A C1A C2A 67(2) . . . . ?
C2B C1B O1B C4B -29(2) . . . . ?
C2B C3B C4B O1B -47.7(16) . . . . ?
C1B C2B C3B C4B 32(2) . . . . ?
C1B O1B C4B C3B 47.7(17) . . . . ?
C3B C2B C1B O1B -3(2) . . . . ?
